data_4034805
loop_
_publ_author_name
'Espinoza-Hicks, Carlos'
'Montoya, Pablo'
'Bautista, Rafael'
'Jim\'enez-V\'azquez, Hugo A'
'Rodr\'iguez-Valdez, Luz M'
'Camacho-D\'avila, Alejandro A'
'Coss\'io, Fernando P'
'Delgado, Francisco'
'Tamariz, Joaqu\'in'

_publ_section_title
;
 Synthesis of exo-Imidazolidin-2-one Dienes, Their Isomerization, and
 Selectivity in Diels-Alder Cycloadditions.
;
_journal_issue 10
_journal_name_full 'The Journal of organic chemistry'
_journal_page_first 5347
_journal_page_last 5364
_journal_paper_doi 10.1021/acs.joc.7b02344
_journal_volume 83
_journal_year 2018
_chemical_formula_moiety 'C17 H14 N2 O'
_chemical_formula_sum 'C17 H14 N2 O'
_chemical_formula_weight 262.30
_space_group_crystal_system orthorhombic
_space_group_IT_number 60
_space_group_name_Hall '-P 2n 2ab'
_space_group_name_H-M_alt 'P b c n'
_atom_sites_solution_hydrogens mixed
_atom_sites_solution_primary direct
_audit_creation_date 2017-10-27
_audit_creation_method
;
Olex2 1.2
(compiled 2017.08.10 svn.r3458 for OlexSys, GUI svn.r5381)
;
_cell_angle_alpha 90
_cell_angle_beta 90
_cell_angle_gamma 90
_cell_formula_units_Z 4
_cell_length_a 23.7477(13)
_cell_length_b 7.4516(3)
_cell_length_c 7.8082(4)
_cell_measurement_reflns_used 1935
_cell_measurement_temperature 292
_cell_measurement_theta_max 31.4060
_cell_measurement_theta_min 3.1340
_cell_volume 1381.73(12)
_computing_molecular_graphics 'Olex2 (Dolomanov et al., 2009)'
_computing_publication_material 'Olex2 (Dolomanov et al., 2009)'
_computing_structure_refinement 'ShelXL (Sheldrick, 2015)'
_computing_structure_solution 'ShelXS (Sheldrick, 2008)'
_diffrn_ambient_temperature 292
_diffrn_measured_fraction_theta_full 0.999
_diffrn_measured_fraction_theta_max 0.914
_diffrn_measurement_device_type XcalSMo
_diffrn_radiation_type MoK\a
_diffrn_radiation_wavelength 0.71073
_diffrn_reflns_av_R_equivalents 0.0197
_diffrn_reflns_av_unetI/netI 0.0201
_diffrn_reflns_Laue_measured_fraction_full 0.999
_diffrn_reflns_Laue_measured_fraction_max 0.914
_diffrn_reflns_limit_h_max 26
_diffrn_reflns_limit_h_min -34
_diffrn_reflns_limit_k_max 10
_diffrn_reflns_limit_k_min -10
_diffrn_reflns_limit_l_max 11
_diffrn_reflns_limit_l_min -10
_diffrn_reflns_number 7092
_diffrn_reflns_point_group_measured_fraction_full 0.999
_diffrn_reflns_point_group_measured_fraction_max 0.914
_diffrn_reflns_theta_full 25.242
_diffrn_reflns_theta_max 32.581
_diffrn_reflns_theta_min 2.865
_exptl_absorpt_coefficient_mu 0.080
_exptl_absorpt_correction_type none
_exptl_crystal_colour 'clear light colourless'
_exptl_crystal_colour_lustre clear
_exptl_crystal_colour_modifier light
_exptl_crystal_colour_primary colourless
_exptl_crystal_density_diffrn 1.261
_exptl_crystal_description block
_exptl_crystal_F_000 552
_exptl_crystal_size_max 0.58
_exptl_crystal_size_mid 0.56
_exptl_crystal_size_min 0.54
_refine_diff_density_max 0.172
_refine_diff_density_min -0.155
_refine_diff_density_rms 0.030
_refine_ls_extinction_method none
_refine_ls_goodness_of_fit_ref 1.075
_refine_ls_hydrogen_treatment mixed
_refine_ls_matrix_type full
_refine_ls_number_parameters 100
_refine_ls_number_reflns 2303
_refine_ls_number_restraints 0
_refine_ls_restrained_S_all 1.075
_refine_ls_R_factor_all 0.0800
_refine_ls_R_factor_gt 0.0577
_refine_ls_shift/su_max 0.000
_refine_ls_shift/su_mean 0.000
_refine_ls_structure_factor_coef Fsqd
_refine_ls_weighting_details 'w=1/[\s^2^(Fo^2^)+(0.0430P)^2^+0.3590P] where P=(Fo^2^+2Fc^2^)/3'
_refine_ls_weighting_scheme calc
_refine_ls_wR_factor_gt 0.1268
_refine_ls_wR_factor_ref 0.1384
_reflns_Friedel_coverage 0.000
_reflns_number_gt 1664
_reflns_number_total 2303
_reflns_threshold_expression 'I > 2\s(I)'
_cod_data_source_file jo7b02344_si_002.cif
_cod_data_source_block 0073-jt
_cod_original_cell_volume 1381.71(12)
_cod_database_code 4034805
_shelx_shelxl_version_number 2014/7
_shelx_space_group_comment
;
The symmetry employed for this shelxl refinement is uniquely defined
by the following loop, which should always be used as a source of
symmetry information in preference to the above space-group names.
They are only intended as comments.
;
_shelx_estimated_absorpt_t_max 0.958
_shelx_estimated_absorpt_t_min 0.955
_olex2_refinement_description
;
1. Fixed Uiso
 At 1.2 times of:
  All C(H) groups
2.a Aromatic/amide H refined with riding coordinates:
 C6'(H6'), C2'(H2'), C5'(H5'), C3'(H3'), C4'(H4')
;
_olex2_submission_special_instructions 'No special instructions were received'

loop_
_space_group_symop_operation_xyz
'x, y, z'
'-x+1/2, -y+1/2, z+1/2'
'x+1/2, -y+1/2, -z'
'-x, y, -z+1/2'
'-x, -y, -z'
'x-1/2, y-1/2, -z-1/2'
'-x-1/2, y-1/2, z'
'x, -y, z-1/2'

loop_
_atom_site_label
_atom_site_type_symbol
_atom_site_fract_x
_atom_site_fract_y
_atom_site_fract_z
_atom_site_U_iso_or_equiv
_atom_site_adp_type
_atom_site_occupancy
_atom_site_site_symmetry_order
_atom_site_calc_flag
_atom_site_refinement_flags_posn
_atom_site_refinement_flags_adp
_atom_site_refinement_flags_occupancy
N1 N 0.04384(5) 0.13833(13) 0.79921(15) 0.0430(3) Uani 1 1 d . . .
O2 O 0.0000 0.41163(16) 0.7500 0.0580(4) Uani 1 2 d S T P
C5 C 0.02786(6) -0.04407(14) 0.79093(16) 0.0434(3) Uani 1 1 d . . .
C2 C 0.0000 0.2489(2) 0.7500 0.0424(4) Uani 1 2 d S T P
C1' C 0.09710(6) 0.20407(17) 0.85374(18) 0.0449(3) Uani 1 1 d . . .
C6' C 0.10018(7) 0.34156(19) 0.9725(2) 0.0547(4) Uani 1 1 d . . .
H6' H 0.0675 0.3916 1.0175 0.066 Uiso 1 1 calc R . .
C2' C 0.14580(7) 0.1297(2) 0.7869(2) 0.0625(4) Uani 1 1 d . . .
H2' H 0.1438 0.0381 0.7062 0.075 Uiso 1 1 calc R . .
C7 C 0.05626(8) -0.18339(19) 0.8518(2) 0.0564(4) Uani 1 1 d . . .
C5' C 0.15236(9) 0.4036(3) 1.0236(3) 0.0788(6) Uani 1 1 d . . .
H5' H 0.1547 0.4968 1.1026 0.095 Uiso 1 1 calc R . .
C3' C 0.19761(8) 0.1933(3) 0.8417(3) 0.0838(6) Uani 1 1 d . . .
H3' H 0.2305 0.1432 0.7984 0.101 Uiso 1 1 calc R . .
C4' C 0.20061(9) 0.3299(3) 0.9596(3) 0.0908(7) Uani 1 1 d . . .
H4' H 0.2355 0.3720 0.9959 0.109 Uiso 1 1 calc R . .
H7A H 0.0945(7) -0.169(2) 0.900(2) 0.060(5) Uiso 1 1 d . . .
H7B H 0.0398(7) -0.306(2) 0.841(2) 0.065(5) Uiso 1 1 d . . .

loop_
_atom_site_aniso_label
_atom_site_aniso_U_11
_atom_site_aniso_U_22
_atom_site_aniso_U_33
_atom_site_aniso_U_23
_atom_site_aniso_U_13
_atom_site_aniso_U_12
N1 0.0540(6) 0.0263(4) 0.0488(6) -0.0013(4) -0.0038(5) 0.0020(4)
O2 0.0691(9) 0.0251(6) 0.0799(11) 0.000 -0.0133(8) 0.000
C5 0.0660(8) 0.0270(5) 0.0372(6) -0.0021(5) 0.0034(6) 0.0020(5)
C2 0.0544(10) 0.0281(7) 0.0447(10) 0.000 -0.0009(8) 0.000
C1' 0.0537(7) 0.0394(6) 0.0418(7) 0.0061(5) -0.0019(6) 0.0005(6)
C6' 0.0683(9) 0.0451(7) 0.0507(8) 0.0010(6) -0.0059(7) -0.0068(6)
C2' 0.0643(10) 0.0704(10) 0.0528(9) 0.0078(8) 0.0018(8) 0.0136(8)
C7 0.0821(11) 0.0323(6) 0.0549(9) 0.0005(6) -0.0053(8) 0.0089(7)
C5' 0.0924(14) 0.0720(11) 0.0720(12) 0.0058(10) -0.0264(11) -0.0245(11)
C3' 0.0556(10) 0.1162(17) 0.0795(13) 0.0305(13) 0.0020(10) 0.0104(11)
C4' 0.0708(13) 0.1146(18) 0.0870(15) 0.0305(14) -0.0266(11) -0.0282(12)

loop_
_atom_type_symbol
_atom_type_description
_atom_type_scat_dispersion_real
_atom_type_scat_dispersion_imag
_atom_type_scat_source
C C 0.0033 0.0016 'International Tables Vol C Tables 4.2.6.8 and 6.1.1.4'
H H 0.0000 0.0000 'International Tables Vol C Tables 4.2.6.8 and 6.1.1.4'
N N 0.0061 0.0033 'International Tables Vol C Tables 4.2.6.8 and 6.1.1.4'
O O 0.0106 0.0060 'International Tables Vol C Tables 4.2.6.8 and 6.1.1.4'

loop_
_geom_angle_atom_site_label_1
_geom_angle_atom_site_label_2
_geom_angle_atom_site_label_3
_geom_angle
_geom_angle_site_symmetry_1
_geom_angle_site_symmetry_3
C5 N1 C1' 125.75(11) . .
C2 N1 C5 111.01(11) . .
C2 N1 C1' 123.23(10) . .
N1 C5 C5 105.17(7) . 4_556
C7 C5 N1 126.89(14) . .
C7 C5 C5 127.86(10) . 4_556
N1 C2 N1 106.82(14) 4_556 .
O2 C2 N1 126.59(7) . 4_556
O2 C2 N1 126.59(7) . .
C6' C1' N1 120.19(13) . .
C6' C1' C2' 120.31(15) . .
C2' C1' N1 119.49(14) . .
C1' C6' H6' 120.4 . .
C5' C6' C1' 119.25(17) . .
C5' C6' H6' 120.4 . .
C1' C2' H2' 120.4 . .
C1' C2' C3' 119.22(19) . .
C3' C2' H2' 120.4 . .
C5 C7 H7A 121.1(10) . .
C5 C7 H7B 119.0(10) . .
H7A C7 H7B 119.8(14) . .
C6' C5' H5' 119.6 . .
C4' C5' C6' 120.8(2) . .
C4' C5' H5' 119.6 . .
C2' C3' H3' 119.8 . .
C4' C3' C2' 120.4(2) . .
C4' C3' H3' 119.8 . .
C5' C4' C3' 119.98(19) . .
C5' C4' H4' 120.0 . .
C3' C4' H4' 120.0 . .

loop_
_geom_bond_atom_site_label_1
_geom_bond_atom_site_label_2
_geom_bond_distance
_geom_bond_site_symmetry_2
N1 C5 1.4126(15) .
N1 C2 1.3821(14) .
N1 C1' 1.4216(17) .
O2 C2 1.213(2) .
C5 C5 1.470(3) 4_556
C5 C7 1.3259(19) .
C2 N1 1.3821(14) 4_556
C1' C6' 1.384(2) .
C1' C2' 1.385(2) .
C6' H6' 0.9300 .
C6' C5' 1.382(2) .
C2' H2' 0.9300 .
C2' C3' 1.386(3) .
C7 H7A 0.990(17) .
C7 H7B 0.996(17) .
C5' H5' 0.9300 .
C5' C4' 1.365(3) .
C3' H3' 0.9300 .
C3' C4' 1.374(3) .
C4' H4' 0.9300 .
